data_7128852
loop_
_publ_author_name
'Huang, Wen-Bin'
'Qiu, Li-Qi'
'Ren, Fang-Yu'
'He, Liang-Nian'

_publ_section_title
;
 Facile synthesis of \a-aminophosphine oxides from diarylphosphine oxides,
 arynes and formamides.
;
_journal_issue 75
_journal_name_full 'Chemical communications (Cambridge, England)'
_journal_page_first 9578
_journal_page_last 9581
_journal_paper_doi 10.1039/d1cc04101k
_journal_volume 57
_journal_year 2021
_chemical_formula_moiety 'C22 H24 N O3 P'
_chemical_formula_sum 'C22 H24 N O3 P'
_chemical_formula_weight 381.39
_space_group_crystal_system monoclinic
_space_group_IT_number 14
_space_group_name_Hall '-P 2ybc'
_space_group_name_H-M_alt 'P 1 21/c 1'
_atom_sites_solution_hydrogens geom
_atom_sites_solution_primary dual
_audit_creation_date 2021-01-06
_audit_creation_method
;
Olex2 1.2
(compiled 2017.01.04 svn.r3372 for OlexSys, GUI svn.r5292)
;
_audit_update_record
;
2021-01-27 deposited with the CCDC.	2021-08-19 downloaded from the CCDC.
;
_cell_angle_alpha 90
_cell_angle_beta 90.373(3)
_cell_angle_gamma 90
_cell_formula_units_Z 4
_cell_length_a 9.5354(3)
_cell_length_b 13.7676(5)
_cell_length_c 15.1853(4)
_cell_measurement_reflns_used 14770
_cell_measurement_temperature 113.15
_cell_measurement_theta_max 32.7460
_cell_measurement_theta_min 1.9860
_cell_volume 1993.48(11)
_computing_cell_refinement 'CrysAlisPro 1.171.39.46 (Rigaku OD, 2018)'
_computing_data_collection 'CrysAlisPro 1.171.39.46 (Rigaku OD, 2018)'
_computing_data_reduction 'CrysAlisPro 1.171.39.46 (Rigaku OD, 2018)'
_computing_molecular_graphics 'Olex2 (Dolomanov et al., 2009)'
_computing_publication_material 'Olex2 (Dolomanov et al., 2009)'
_computing_structure_refinement 'ShelXL (Sheldrick, 2015)'
_computing_structure_solution 'ShelXT (Sheldrick, 2015)'
_diffrn_ambient_temperature 113.15
_diffrn_detector 'CCD plate'
_diffrn_measured_fraction_theta_full 1.000
_diffrn_measured_fraction_theta_max 0.999
_diffrn_measurement_details
;
List of Runs (angles in degrees, time in seconds):

  # Type    Start    End  Width  t~exp~   \w     \q     \k     \f   Frames
#--------------------------------------------------------------------------
  1  \w   -115.00  65.00   1.00    1.00    --  -25.00  45.00   0.00  180
  2  \w   -115.00  65.00   1.00    1.00    --  -25.00  45.00  90.00  180
  3  \w   -115.00  65.00   1.00    1.00    --  -25.00  45.00 180.00  180
;
_diffrn_measurement_device 'abstract diffractometer'
_diffrn_measurement_device_type 'Rigaku Saturn 70'
_diffrn_measurement_method '\w scans'
_diffrn_orient_matrix_type 'CrysAlisPro convention (1999,Acta A55,543-557)'
_diffrn_orient_matrix_UB_11 0.0066445000
_diffrn_orient_matrix_UB_12 0.0123319000
_diffrn_orient_matrix_UB_13 -0.0451310000
_diffrn_orient_matrix_UB_21 0.0738872000
_diffrn_orient_matrix_UB_22 0.0025425000
_diffrn_orient_matrix_UB_23 0.0051685000
_diffrn_orient_matrix_UB_31 0.0053630000
_diffrn_orient_matrix_UB_32 -0.0499732000
_diffrn_orient_matrix_UB_33 -0.0108421000
_diffrn_radiation_monochromator confocal
_diffrn_radiation_probe x-ray
_diffrn_radiation_type MoK\a
_diffrn_radiation_wavelength 0.71073
_diffrn_reflns_av_R_equivalents 0.0565
_diffrn_reflns_av_unetI/netI 0.0392
_diffrn_reflns_Laue_measured_fraction_full 1.000
_diffrn_reflns_Laue_measured_fraction_max 0.999
_diffrn_reflns_limit_h_max 12
_diffrn_reflns_limit_h_min -12
_diffrn_reflns_limit_k_max 18
_diffrn_reflns_limit_k_min -18
_diffrn_reflns_limit_l_max 20
_diffrn_reflns_limit_l_min -20
_diffrn_reflns_number 24933
_diffrn_reflns_point_group_measured_fraction_full 1.000
_diffrn_reflns_point_group_measured_fraction_max 0.999
_diffrn_reflns_theta_full 25.242
_diffrn_reflns_theta_max 28.696
_diffrn_reflns_theta_min 1.997
_diffrn_source 'rotating anode'
_diffrn_source_type 'Enhance (Mo) X-ray Source'
_exptl_absorpt_coefficient_mu 0.160
_exptl_absorpt_correction_T_max 1.00000
_exptl_absorpt_correction_T_min 0.87780
_exptl_absorpt_correction_type multi-scan
_exptl_absorpt_process_details
;
CrysAlisPro 1.171.39.46 (Rigaku Oxford Diffraction, 2018)
Empirical absorption correction using spherical harmonics,
 implemented in SCALE3 ABSPACK scaling algorithm.
;
_exptl_crystal_colour colourless
_exptl_crystal_colour_primary colourless
_exptl_crystal_density_diffrn 1.271
_exptl_crystal_description block
_exptl_crystal_F_000 808
_exptl_crystal_size_max 0.26
_exptl_crystal_size_mid 0.18
_exptl_crystal_size_min 0.16
_refine_diff_density_max 0.371
_refine_diff_density_min -0.322
_refine_diff_density_rms 0.051
_refine_ls_extinction_coef 0.0091(10)
_refine_ls_extinction_expression Fc^*^=kFc[1+0.001xFc^2^\l^3^/sin(2\q)]^-1/4^
_refine_ls_extinction_method 'SHELXL-2016/6 (Sheldrick 2016)'
_refine_ls_goodness_of_fit_ref 1.041
_refine_ls_hydrogen_treatment constr
_refine_ls_matrix_type full
_refine_ls_number_parameters 249
_refine_ls_number_reflns 5152
_refine_ls_number_restraints 0
_refine_ls_restrained_S_all 1.041
_refine_ls_R_factor_all 0.0517
_refine_ls_R_factor_gt 0.0415
_refine_ls_shift/su_max 0.001
_refine_ls_shift/su_mean 0.000
_refine_ls_structure_factor_coef Fsqd
_refine_ls_weighting_details 'w=1/[\s^2^(Fo^2^)+(0.0433P)^2^+0.8115P] where P=(Fo^2^+2Fc^2^)/3'
_refine_ls_weighting_scheme calc
_refine_ls_wR_factor_gt 0.0991
_refine_ls_wR_factor_ref 0.1055
_reflns_Friedel_coverage 0.000
_reflns_number_gt 4348
_reflns_number_total 5152
_reflns_threshold_expression 'I > 2\s(I)'
_cod_data_source_file d1cc04101k2.cif
_cod_data_source_block r20210106d
_cod_depositor_comments 'Adding full bibliography for 7128852.cif.'
_cod_database_code 7128852
_shelx_shelxl_version_number 2016/6
_chemical_oxdiff_formula 'C11 H10 N O'
_shelx_space_group_comment
;
The symmetry employed for this shelxl refinement is uniquely defined
by the following loop, which should always be used as a source of
symmetry information in preference to the above space-group names.
They are only intended as comments.
;
_reflns_odcompleteness_completeness 99.85
_reflns_odcompleteness_iscentric 1
_reflns_odcompleteness_theta 28.64
_olex2_refinement_description
;
1. Fixed Uiso
 At 1.2 times of:
  All C(H) groups
 At 1.5 times of:
  All C(H,H,H) groups, All O(H) groups
2.a Ternary CH refined with riding coordinates:
 C7(H7)
2.b Aromatic/amide H refined with riding coordinates:
 C3(H3), C5(H5), C6(H6), C10(H10), C11(H11), C12(H12), C13(H13), C14(H14),
 C16(H16), C17(H17), C18(H18), C19(H19), C20(H20)
2.c Idealised Me refined as rotating group:
 C8(H8A,H8B,H8C), C21(H21A,H21B,H21C), C22(H22A,H22B,H22C)
2.d Idealised tetrahedral OH refined as rotating group:
 O1(H1)
;
_olex2_submission_special_instructions 'No special instructions were received'
_oxdiff_exptl_absorpt_empirical_details
;
Empirical correction (ABSPACK) includes:
- Absorption correction using spherical harmonics
- Frame scaling
- Detector area scaling
;
_oxdiff_exptl_absorpt_empirical_full_max 1.171
_oxdiff_exptl_absorpt_empirical_full_min 0.784

loop_
_space_group_symop_operation_xyz
'x, y, z'
'-x, y+1/2, -z+1/2'
'-x, -y, -z'
'x, -y-1/2, z-1/2'

loop_
_atom_site_label
_atom_site_type_symbol
_atom_site_fract_x
_atom_site_fract_y
_atom_site_fract_z
_atom_site_U_iso_or_equiv
_atom_site_adp_type
_atom_site_occupancy
_atom_site_site_symmetry_order
_atom_site_calc_flag
_atom_site_refinement_flags_posn
_atom_site_refinement_flags_adp
_atom_site_refinement_flags_occupancy
_atom_site_disorder_assembly
_atom_site_disorder_group
P1 P 0.69797(3) 0.41158(2) 0.69163(2) 0.01562(10) Uani 1 1 d . . . . .
O1 O 0.48406(10) 0.15973(7) 0.78508(7) 0.0237(2) Uani 1 1 d . . . . .
H1 H 0.439168 0.112220 0.805132 0.036 Uiso 1 1 calc GR . . . .
O2 O 0.15019(12) 0.48784(8) 0.79132(8) 0.0316(3) Uani 1 1 d . . . . .
O3 O 0.65379(10) 0.50851(7) 0.65610(6) 0.0209(2) Uani 1 1 d . . . . .
N1 N 0.54862(12) 0.29224(9) 0.58410(8) 0.0219(3) Uani 1 1 d . . . . .
C1 C 0.40062(14) 0.24060(10) 0.78572(9) 0.0184(3) Uani 1 1 d . . . . .
C2 C 0.44169(13) 0.32082(10) 0.73560(8) 0.0168(3) Uani 1 1 d . . . . .
C3 C 0.35959(14) 0.40496(10) 0.73739(9) 0.0199(3) Uani 1 1 d . . . . .
H3 H 0.387171 0.460108 0.704120 0.024 Uiso 1 1 calc R . . . .
C4 C 0.23796(15) 0.40876(10) 0.78738(9) 0.0219(3) Uani 1 1 d . . . . .
C5 C 0.19816(15) 0.32864(11) 0.83690(9) 0.0239(3) Uani 1 1 d . . . . .
H5 H 0.115449 0.331241 0.871369 0.029 Uiso 1 1 calc R . . . .
C6 C 0.27864(15) 0.24513(11) 0.83614(9) 0.0222(3) Uani 1 1 d . . . . .
H6 H 0.250915 0.190517 0.870065 0.027 Uiso 1 1 calc R . . . .
C7 C 0.57185(14) 0.31238(10) 0.67845(8) 0.0169(3) Uani 1 1 d . . . . .
H7 H 0.621956 0.253662 0.701284 0.020 Uiso 1 1 calc R . . . .
C8 C 0.1631(2) 0.55768(14) 0.72388(14) 0.0445(5) Uani 1 1 d . . . . .
H8A H 0.160910 0.525204 0.666465 0.067 Uiso 1 1 calc GR . . . .
H8B H 0.252209 0.592418 0.730919 0.067 Uiso 1 1 calc GR . . . .
H8C H 0.085262 0.603946 0.727421 0.067 Uiso 1 1 calc GR . . . .
C9 C 0.74056(14) 0.41649(10) 0.80745(9) 0.0190(3) Uani 1 1 d . . . . .
C10 C 0.78554(17) 0.50539(11) 0.84071(10) 0.0275(3) Uani 1 1 d . . . . .
H10 H 0.790105 0.560338 0.802991 0.033 Uiso 1 1 calc R . . . .
C11 C 0.8238(2) 0.51429(13) 0.92863(11) 0.0356(4) Uani 1 1 d . . . . .
H11 H 0.854388 0.575231 0.950922 0.043 Uiso 1 1 calc R . . . .
C12 C 0.81737(18) 0.43425(13) 0.98413(10) 0.0328(4) Uani 1 1 d . . . . .
H12 H 0.843673 0.440491 1.044315 0.039 Uiso 1 1 calc R . . . .
C13 C 0.77270(16) 0.34541(12) 0.95182(10) 0.0283(3) Uani 1 1 d . . . . .
H13 H 0.768239 0.290671 0.989793 0.034 Uiso 1 1 calc R . . . .
C14 C 0.73431(15) 0.33636(11) 0.86361(9) 0.0237(3) Uani 1 1 d . . . . .
H14 H 0.703704 0.275337 0.841510 0.028 Uiso 1 1 calc R . . . .
C15 C 0.85182(14) 0.36901(10) 0.63497(9) 0.0176(3) Uani 1 1 d . . . . .
C16 C 0.87614(16) 0.39982(12) 0.54921(10) 0.0276(3) Uani 1 1 d . . . . .
H16 H 0.814125 0.444838 0.521915 0.033 Uiso 1 1 calc R . . . .
C17 C 0.99126(17) 0.36468(13) 0.50345(10) 0.0325(4) Uani 1 1 d . . . . .
H17 H 1.007411 0.385500 0.444739 0.039 Uiso 1 1 calc R . . . .
C18 C 1.08232(15) 0.29963(12) 0.54292(10) 0.0268(3) Uani 1 1 d . . . . .
H18 H 1.159992 0.274984 0.511045 0.032 Uiso 1 1 calc R . . . .
C19 C 1.06039(16) 0.27048(12) 0.62862(10) 0.0295(3) Uani 1 1 d . . . . .
H19 H 1.124092 0.226824 0.656218 0.035 Uiso 1 1 calc R . . . .
C20 C 0.94522(16) 0.30494(11) 0.67458(9) 0.0257(3) Uani 1 1 d . . . . .
H20 H 0.930263 0.284521 0.733530 0.031 Uiso 1 1 calc R . . . .
C21 C 0.47075(18) 0.36675(12) 0.53597(10) 0.0313(4) Uani 1 1 d . . . . .
H21A H 0.373761 0.368519 0.556874 0.047 Uiso 1 1 calc GR . . . .
H21B H 0.471356 0.351604 0.472919 0.047 Uiso 1 1 calc GR . . . .
H21C H 0.514839 0.430162 0.545815 0.047 Uiso 1 1 calc GR . . . .
C22 C 0.48293(17) 0.19697(11) 0.57110(10) 0.0293(3) Uani 1 1 d . . . . .
H22A H 0.540398 0.146846 0.599575 0.044 Uiso 1 1 calc GR . . . .
H22B H 0.475339 0.183217 0.507930 0.044 Uiso 1 1 calc GR . . . .
H22C H 0.389141 0.197176 0.597114 0.044 Uiso 1 1 calc GR . . . .

loop_
_atom_site_aniso_label
_atom_site_aniso_U_11
_atom_site_aniso_U_22
_atom_site_aniso_U_33
_atom_site_aniso_U_23
_atom_site_aniso_U_13
_atom_site_aniso_U_12
P1 0.01633(17) 0.01369(18) 0.01688(17) 0.00003(12) 0.00274(12) -0.00007(13)
O1 0.0218(5) 0.0164(5) 0.0331(6) 0.0055(4) 0.0072(4) 0.0010(4)
O2 0.0307(6) 0.0292(6) 0.0350(6) 0.0011(5) 0.0089(5) 0.0142(5)
O3 0.0252(5) 0.0144(5) 0.0231(5) 0.0008(4) 0.0026(4) 0.0018(4)
N1 0.0222(6) 0.0246(6) 0.0189(6) -0.0036(5) 0.0029(4) -0.0045(5)
C1 0.0179(6) 0.0182(7) 0.0190(6) 0.0004(5) 0.0011(5) 0.0005(5)
C2 0.0153(6) 0.0180(6) 0.0172(6) -0.0012(5) 0.0012(5) -0.0005(5)
C3 0.0206(6) 0.0184(7) 0.0208(6) 0.0005(5) 0.0019(5) 0.0000(5)
C4 0.0215(7) 0.0222(7) 0.0219(7) -0.0022(5) 0.0014(5) 0.0058(6)
C5 0.0210(7) 0.0312(8) 0.0195(6) -0.0009(6) 0.0062(5) 0.0018(6)
C6 0.0223(7) 0.0249(7) 0.0195(6) 0.0044(5) 0.0042(5) -0.0017(6)
C7 0.0162(6) 0.0167(6) 0.0177(6) -0.0004(5) 0.0026(5) -0.0003(5)
C8 0.0426(10) 0.0317(9) 0.0594(12) 0.0129(9) 0.0131(9) 0.0190(8)
C9 0.0175(6) 0.0211(7) 0.0184(6) -0.0007(5) 0.0032(5) 0.0007(5)
C10 0.0357(8) 0.0216(7) 0.0252(7) -0.0015(6) -0.0051(6) -0.0021(6)
C11 0.0471(10) 0.0294(9) 0.0302(8) -0.0085(7) -0.0090(7) -0.0034(8)
C12 0.0342(9) 0.0436(10) 0.0204(7) -0.0037(7) -0.0037(6) 0.0019(7)
C13 0.0283(8) 0.0341(9) 0.0225(7) 0.0059(6) 0.0024(6) 0.0008(7)
C14 0.0242(7) 0.0236(7) 0.0232(7) 0.0012(6) 0.0027(5) -0.0024(6)
C15 0.0165(6) 0.0162(6) 0.0200(6) -0.0006(5) 0.0025(5) -0.0022(5)
C16 0.0264(7) 0.0330(8) 0.0234(7) 0.0080(6) 0.0054(6) 0.0057(6)
C17 0.0322(8) 0.0428(10) 0.0226(7) 0.0065(7) 0.0113(6) 0.0035(7)
C18 0.0197(7) 0.0352(9) 0.0255(7) -0.0063(6) 0.0059(5) 0.0005(6)
C19 0.0255(8) 0.0352(9) 0.0278(8) 0.0005(6) 0.0027(6) 0.0108(7)
C20 0.0259(7) 0.0318(8) 0.0195(6) 0.0037(6) 0.0042(5) 0.0072(6)
C21 0.0357(9) 0.0349(9) 0.0233(7) 0.0032(6) -0.0062(6) -0.0067(7)
C22 0.0301(8) 0.0281(8) 0.0297(8) -0.0112(6) 0.0040(6) -0.0083(7)

loop_
_atom_type_symbol
_atom_type_description
_atom_type_scat_dispersion_real
_atom_type_scat_dispersion_imag
_atom_type_scat_source
C C 0.0033 0.0016 'International Tables Vol C Tables 4.2.6.8 and 6.1.1.4'
H H 0.0000 0.0000 'International Tables Vol C Tables 4.2.6.8 and 6.1.1.4'
N N 0.0061 0.0033 'International Tables Vol C Tables 4.2.6.8 and 6.1.1.4'
O O 0.0106 0.0060 'International Tables Vol C Tables 4.2.6.8 and 6.1.1.4'
P P 0.1023 0.0942 'International Tables Vol C Tables 4.2.6.8 and 6.1.1.4'

loop_
_geom_angle_atom_site_label_1
_geom_angle_atom_site_label_2
_geom_angle_atom_site_label_3
_geom_angle
_geom_angle_site_symmetry_1
_geom_angle_site_symmetry_3
_geom_angle_publ_flag
O3 P1 C7 116.24(6) . . ?
O3 P1 C9 112.25(6) . . ?
O3 P1 C15 110.20(6) . . ?
C9 P1 C7 106.15(6) . . ?
C15 P1 C7 103.97(6) . . ?
C15 P1 C9 107.38(6) . . ?
C1 O1 H1 109.5 . . ?
C4 O2 C8 116.88(12) . . ?
C21 N1 C7 115.27(12) . . ?
C21 N1 C22 110.23(12) . . ?
C22 N1 C7 111.12(11) . . ?
O1 C1 C2 118.27(12) . . ?
O1 C1 C6 121.73(12) . . ?
C6 C1 C2 119.98(12) . . ?
C1 C2 C7 118.80(12) . . ?
C3 C2 C1 119.00(12) . . ?
C3 C2 C7 122.16(12) . . ?
C2 C3 H3 119.7 . . ?
C4 C3 C2 120.69(13) . . ?
C4 C3 H3 119.7 . . ?
O2 C4 C3 124.29(13) . . ?
O2 C4 C5 115.89(12) . . ?
C5 C4 C3 119.81(13) . . ?
C4 C5 H5 119.9 . . ?
C6 C5 C4 120.14(13) . . ?
C6 C5 H5 119.9 . . ?
C1 C6 H6 119.8 . . ?
C5 C6 C1 120.37(13) . . ?
C5 C6 H6 119.8 . . ?
P1 C7 H7 104.7 . . ?
N1 C7 P1 109.94(9) . . ?
N1 C7 C2 116.75(11) . . ?
N1 C7 H7 104.7 . . ?
C2 C7 P1 114.71(9) . . ?
C2 C7 H7 104.7 . . ?
O2 C8 H8A 109.5 . . ?
O2 C8 H8B 109.5 . . ?
O2 C8 H8C 109.5 . . ?
H8A C8 H8B 109.5 . . ?
H8A C8 H8C 109.5 . . ?
H8B C8 H8C 109.5 . . ?
C10 C9 P1 117.00(11) . . ?
C10 C9 C14 119.20(13) . . ?
C14 C9 P1 123.78(11) . . ?
C9 C10 H10 119.8 . . ?
C11 C10 C9 120.38(14) . . ?
C11 C10 H10 119.8 . . ?
C10 C11 H11 119.9 . . ?
C10 C11 C12 120.11(15) . . ?
C12 C11 H11 119.9 . . ?
C11 C12 H12 120.0 . . ?
C13 C12 C11 120.05(14) . . ?
C13 C12 H12 120.0 . . ?
C12 C13 H13 120.0 . . ?
C12 C13 C14 119.91(14) . . ?
C14 C13 H13 120.0 . . ?
C9 C14 H14 119.8 . . ?
C13 C14 C9 120.35(14) . . ?
C13 C14 H14 119.8 . . ?
C16 C15 P1 119.26(11) . . ?
C20 C15 P1 121.44(10) . . ?
C20 C15 C16 119.29(13) . . ?
C15 C16 H16 120.0 . . ?
C17 C16 C15 119.94(14) . . ?
C17 C16 H16 120.0 . . ?
C16 C17 H17 119.8 . . ?
C18 C17 C16 120.33(14) . . ?
C18 C17 H17 119.8 . . ?
C17 C18 H18 120.0 . . ?
C19 C18 C17 119.95(14) . . ?
C19 C18 H18 120.0 . . ?
C18 C19 H19 120.0 . . ?
C18 C19 C20 120.01(14) . . ?
C20 C19 H19 120.0 . . ?
C15 C20 C19 120.45(13) . . ?
C15 C20 H20 119.8 . . ?
C19 C20 H20 119.8 . . ?
N1 C21 H21A 109.5 . . ?
N1 C21 H21B 109.5 . . ?
N1 C21 H21C 109.5 . . ?
H21A C21 H21B 109.5 . . ?
H21A C21 H21C 109.5 . . ?
H21B C21 H21C 109.5 . . ?
N1 C22 H22A 109.5 . . ?
N1 C22 H22B 109.5 . . ?
N1 C22 H22C 109.5 . . ?
H22A C22 H22B 109.5 . . ?
H22A C22 H22C 109.5 . . ?
H22B C22 H22C 109.5 . . ?

loop_
_geom_bond_atom_site_label_1
_geom_bond_atom_site_label_2
_geom_bond_distance
_geom_bond_site_symmetry_2
_geom_bond_publ_flag
P1 O3 1.4988(10) . ?
P1 C7 1.8299(14) . ?
P1 C9 1.8037(14) . ?
P1 C15 1.8034(13) . ?
O1 H1 0.8400 . ?
O1 C1 1.3685(16) . ?
O2 C4 1.3747(17) . ?
O2 C8 1.411(2) . ?
N1 C7 1.4746(17) . ?
N1 C21 1.460(2) . ?
N1 C22 1.4663(18) . ?
C1 C2 1.3985(18) . ?
C1 C6 1.3980(18) . ?
C2 C3 1.3986(19) . ?
C2 C7 1.5235(17) . ?
C3 H3 0.9500 . ?
C3 C4 1.3913(19) . ?
C4 C5 1.389(2) . ?
C5 H5 0.9500 . ?
C5 C6 1.382(2) . ?
C6 H6 0.9500 . ?
C7 H7 1.0000 . ?
C8 H8A 0.9800 . ?
C8 H8B 0.9800 . ?
C8 H8C 0.9800 . ?
C9 C10 1.391(2) . ?
C9 C14 1.396(2) . ?
C10 H10 0.9500 . ?
C10 C11 1.387(2) . ?
C11 H11 0.9500 . ?
C11 C12 1.389(2) . ?
C12 H12 0.9500 . ?
C12 C13 1.384(2) . ?
C13 H13 0.9500 . ?
C13 C14 1.392(2) . ?
C14 H14 0.9500 . ?
C15 C16 1.3906(19) . ?
C15 C20 1.388(2) . ?
C16 H16 0.9500 . ?
C16 C17 1.390(2) . ?
C17 H17 0.9500 . ?
C17 C18 1.381(2) . ?
C18 H18 0.9500 . ?
C18 C19 1.379(2) . ?
C19 H19 0.9500 . ?
C19 C20 1.389(2) . ?
C20 H20 0.9500 . ?
C21 H21A 0.9800 . ?
C21 H21B 0.9800 . ?
C21 H21C 0.9800 . ?
C22 H22A 0.9800 . ?
C22 H22B 0.9800 . ?
C22 H22C 0.9800 . ?

loop_
_geom_torsion_atom_site_label_1
_geom_torsion_atom_site_label_2
_geom_torsion_atom_site_label_3
_geom_torsion_atom_site_label_4
_geom_torsion
_geom_torsion_site_symmetry_1
_geom_torsion_site_symmetry_2
_geom_torsion_site_symmetry_3
_geom_torsion_site_symmetry_4
_geom_torsion_publ_flag
P1 C9 C10 C11 -178.28(13) . . . . ?
P1 C9 C14 C13 178.17(11) . . . . ?
P1 C15 C16 C17 -177.48(13) . . . . ?
P1 C15 C20 C19 177.75(12) . . . . ?
O1 C1 C2 C3 -178.30(12) . . . . ?
O1 C1 C2 C7 3.72(18) . . . . ?
O1 C1 C6 C5 178.58(13) . . . . ?
O2 C4 C5 C6 179.05(13) . . . . ?
O3 P1 C7 N1 63.73(11) . . . . ?
O3 P1 C7 C2 -70.22(11) . . . . ?
O3 P1 C9 C10 -26.28(13) . . . . ?
O3 P1 C9 C14 155.50(11) . . . . ?
O3 P1 C15 C16 -27.04(14) . . . . ?
O3 P1 C15 C20 154.04(12) . . . . ?
C1 C2 C3 C4 -0.7(2) . . . . ?
C1 C2 C7 P1 -130.27(11) . . . . ?
C1 C2 C7 N1 99.01(15) . . . . ?
C2 C1 C6 C5 -0.1(2) . . . . ?
C2 C3 C4 O2 -178.66(13) . . . . ?
C2 C3 C4 C5 0.7(2) . . . . ?
C3 C2 C7 P1 51.81(16) . . . . ?
C3 C2 C7 N1 -78.91(16) . . . . ?
C3 C4 C5 C6 -0.4(2) . . . . ?
C4 C5 C6 C1 0.1(2) . . . . ?
C6 C1 C2 C3 0.4(2) . . . . ?
C6 C1 C2 C7 -177.58(12) . . . . ?
C7 P1 C9 C10 -154.30(11) . . . . ?
C7 P1 C9 C14 27.49(14) . . . . ?
C7 P1 C15 C16 98.20(13) . . . . ?
C7 P1 C15 C20 -80.73(13) . . . . ?
C7 C2 C3 C4 177.18(12) . . . . ?
C8 O2 C4 C3 17.6(2) . . . . ?
C8 O2 C4 C5 -161.78(16) . . . . ?
C9 P1 C7 N1 -170.66(9) . . . . ?
C9 P1 C7 C2 55.39(11) . . . . ?
C9 P1 C15 C16 -149.58(12) . . . . ?
C9 P1 C15 C20 31.50(14) . . . . ?
C9 C10 C11 C12 0.0(3) . . . . ?
C10 C9 C14 C13 0.0(2) . . . . ?
C10 C11 C12 C13 0.0(3) . . . . ?
C11 C12 C13 C14 0.1(2) . . . . ?
C12 C13 C14 C9 0.0(2) . . . . ?
C14 C9 C10 C11 0.0(2) . . . . ?
C15 P1 C7 N1 -57.55(10) . . . . ?
C15 P1 C7 C2 168.50(10) . . . . ?
C15 P1 C9 C10 94.98(12) . . . . ?
C15 P1 C9 C14 -83.24(13) . . . . ?
C15 C16 C17 C18 -0.4(3) . . . . ?
C16 C15 C20 C19 -1.2(2) . . . . ?
C16 C17 C18 C19 -1.0(3) . . . . ?
C17 C18 C19 C20 1.3(3) . . . . ?
C18 C19 C20 C15 -0.2(3) . . . . ?
C20 C15 C16 C17 1.5(2) . . . . ?
C21 N1 C7 P1 -70.51(13) . . . . ?
C21 N1 C7 C2 62.40(16) . . . . ?
C22 N1 C7 P1 163.17(10) . . . . ?
C22 N1 C7 C2 -63.92(15) . . . . ?
